data_1000028
loop_
_publ_author_name
'Hassan, I.'
'Grundy, H. D.'

_publ_section_title
;
 The Crystal Structures of Sodalite-Group Minerals
;
_journal_coden_ASTM ASBSDK
_journal_issue 1
_journal_name_full
;
 Acta Crystallographica, Section B: Structural Science
;
_journal_page_first 6
_journal_page_last 13
_journal_paper_doi 10.1107/s0108768184001683
_journal_volume 40
_journal_year 1984
_chemical_formula_structural 'Na8 Al6 Si6 O24 Cl2'
_chemical_formula_sum 'Al6 Cl2 Na8 O24 Si6'
_chemical_name_mineral Sodalite
_chemical_name_systematic
;
Tetrasodium trialuminium tris(silicate) chloride
;
_space_group_crystal_system cubic
_space_group_IT_number 218
_space_group_name_Hall 'P -4n 2 3'
_space_group_name_H-M_alt 'P -4 3 n'
_cell_angle_alpha 90.000
_cell_angle_beta 90.000
_cell_angle_gamma 90.000
_cell_formula_units_Z 1
_cell_length_a 8.875(1)
_cell_length_b 8.875(1)
_cell_length_c 8.875(1)
_cell_volume 699.0(1)
_refine_ls_R_factor_all 0.017
_cod_original_sg_symbol_Hall P_-4n_2_3
_cod_database_code 1000028

loop_
_space_group_symop_id
_space_group_symop_operation_xyz
1 x,y,z
2 y+1/2,-x+1/2,-z+1/2
3 -x,-y,z
4 -y+1/2,x+1/2,-z+1/2
5 x,-y,-z
6 -y+1/2,-x+1/2,z+1/2
7 -x,y,-z
8 y+1/2,x+1/2,z+1/2
9 z,x,y
10 x+1/2,-z+1/2,-y+1/2
11 -z,-x,y
12 -x+1/2,z+1/2,-y+1/2
13 z,-x,-y
14 -x+1/2,-z+1/2,y+1/2
15 -z,x,-y
16 x+1/2,z+1/2,y+1/2
17 y,z,x
18 y,-z,-x
19 -z+1/2,-y+1/2,x+1/2
20 -y,z,-x
21 z+1/2,y+1/2,x+1/2
22 -y,-z,x
23 -z+1/2,y+1/2,-x+1/2
24 z+1/2,-y+1/2,-x+1/2

loop_
_atom_site_label
_atom_site_type_symbol
_atom_site_fract_x
_atom_site_fract_y
_atom_site_fract_z
_atom_site_occupancy
_atom_site_symmetry_multiplicity
_atom_site_Wyckoff_symbol
_atom_site_attached_hydrogens
_atom_site_calc_flag
_atom_site_thermal_displace_type
_atom_site_U_iso_or_equiv
Na1 Na+0 0.1777(2) 0.1777(2) 0.1777(2) 1.000 8 e ? d ? ?
Al1 Al+0 0.2500 0.0000 0.5000 1.000 6 d ? d ? ?
Si1 Si+0 0.2500 0.5000 0.0000 1.000 6 c ? d ? ?
O1 O+0 0.1387(3) 0.1484(3) 0.4375(2) 1.000 24 i ? d ? ?
Cl1 Cl+0 0.0000 0.0000 0.0000 1.000 2 a ? d ? ?

loop_
_atom_type_symbol
_atom_type_oxidation_number
_atom_type_radius_bond
Na+0 1.000 0.970
Al+0 3.000 0.390
Si+0 4.000 0.260
O+0 -2.000 1.210
Cl+0 -1.000 1.810
